data_4345679
loop_
_publ_author_name
'Kumar, Girijesh'
'Guda, Ramu'
'Husain, Ahmad'
'Bodapati, Ramakrishna'
'Das, Samar K.'

_publ_section_title
;
 A Functional Zn(II) Metallacycle Formed from an N-Heterocyclic Carbene
 Precursor: A Molecular Sensor for Selective Recognition of Fe(3+) and
 IO4(-) Ions.
;
_journal_issue 9
_journal_name_full 'Inorganic chemistry'
_journal_page_first 5017
_journal_page_last 5025
_journal_paper_doi 10.1021/acs.inorgchem.7b00098
_journal_volume 56
_journal_year 2017
_chemical_formula_moiety '2(C37 H43 N4), 6(O), 1.33(Br), 0.67(Cl)'
_chemical_formula_sum 'C74 H86 Br1.33 Cl0.68 N8 O6'
_chemical_formula_weight 1313.31
_space_group_crystal_system orthorhombic
_space_group_IT_number 61
_space_group_name_Hall '-P 2ac 2ab'
_space_group_name_H-M_alt 'P b c a'
_symmetry_space_group_name_Hall '-P 2ac 2ab'
_symmetry_space_group_name_H-M 'P b c a'
_atom_sites_solution_hydrogens geom
_atom_sites_solution_primary direct
_audit_creation_date 2016-07-08
_audit_creation_method
;
Olex2 1.2
(compiled 2016.02.19 svn.r3266 for OlexSys, GUI svn.r5155)
;
_cell_angle_alpha 90
_cell_angle_beta 90
_cell_angle_gamma 90
_cell_formula_units_Z 4
_cell_length_a 18.9774(8)
_cell_length_b 16.3898(4)
_cell_length_c 23.4059(7)
_cell_measurement_reflns_used 3562
_cell_measurement_temperature 173
_cell_measurement_theta_max 68.3920
_cell_measurement_theta_min 3.7540
_cell_volume 7280.1(4)
_computing_cell_refinement
;
CrysAlisPro, Agilent Technologies,
Version 1.171.37.35h (release 09-02-2015 CrysAlis171 .NET)
(compiled Feb  9 2015,16:26:32)
;
_computing_data_collection
;
CrysAlisPro, Agilent Technologies,
Version 1.171.37.35h (release 09-02-2015 CrysAlis171 .NET)
(compiled Feb  9 2015,16:26:32)
;
_computing_data_reduction
;
CrysAlisPro, Agilent Technologies,
Version 1.171.37.35h (release 09-02-2015 CrysAlis171 .NET)
(compiled Feb  9 2015,16:26:32)
;
_computing_molecular_graphics 'Olex2 (Dolomanov et al., 2009)'
_computing_publication_material 'Olex2 (Dolomanov et al., 2009)'
_computing_structure_refinement 'ShelXL (Sheldrick, 2015)'
_computing_structure_solution 'ShelXS (Sheldrick, 2008)'
_diffrn_ambient_temperature 173
_diffrn_detector 'CCD plate'
_diffrn_detector_area_resol_mean 16.3291
_diffrn_detector_type Eos
_diffrn_measured_fraction_theta_full 0.999
_diffrn_measured_fraction_theta_max 0.981
_diffrn_measurement_details
;
#__ type_ start__ end____ width___ exp.time_
  1 omega   -6.00   20.00   1.0000    8.0450
omega____ theta____ kappa____ phi______ frames
    -      -33.5000   57.0000  -30.0000 26

#__ type_ start__ end____ width___ exp.time_
  2 omega  -69.00  -19.00   1.0000    8.0450
omega____ theta____ kappa____ phi______ frames
    -      -33.5000  -19.0000 -180.0000 50

#__ type_ start__ end____ width___ exp.time_
  3 omega  -47.00  -21.00   1.0000    8.0450
omega____ theta____ kappa____ phi______ frames
    -      -33.5000   57.0000  -30.0000 26

#__ type_ start__ end____ width___ exp.time_
  4 omega   23.00   49.00   1.0000    8.0450
omega____ theta____ kappa____ phi______ frames
    -       35.5136 -125.0000   90.0000 26

#__ type_ start__ end____ width___ exp.time_
  5 omega  -31.00    4.00   1.0000    8.0450
omega____ theta____ kappa____ phi______ frames
    -       35.5136  -57.0000   90.0000 35

#__ type_ start__ end____ width___ exp.time_
  6 omega   41.00   74.00   1.0000    8.0450
omega____ theta____ kappa____ phi______ frames
    -       35.5136  -99.0000  150.0000 33

#__ type_ start__ end____ width___ exp.time_
  7 omega   50.00  100.00   1.0000    8.0450
omega____ theta____ kappa____ phi______ frames
    -       35.5136   57.0000  -60.0000 50

#__ type_ start__ end____ width___ exp.time_
  8 omega   23.00   65.00   1.0000    8.0450
omega____ theta____ kappa____ phi______ frames
    -       35.5136 -125.0000  150.0000 42

#__ type_ start__ end____ width___ exp.time_
  9 omega    9.00   52.00   1.0000    8.0450
omega____ theta____ kappa____ phi______ frames
    -       35.5136  -57.0000   90.0000 43

#__ type_ start__ end____ width___ exp.time_
 10 omega   79.00  109.00   1.0000   25.1750
omega____ theta____ kappa____ phi______ frames
    -      108.0000  -94.0000  120.0000 30

#__ type_ start__ end____ width___ exp.time_
 11 omega   40.00   86.00   1.0000   25.1750
omega____ theta____ kappa____ phi______ frames
    -      108.0000  -94.0000 -177.0000 46

#__ type_ start__ end____ width___ exp.time_
 12 omega   46.00   99.00   1.0000   25.1750
omega____ theta____ kappa____ phi______ frames
    -      108.0000  -45.0000  -90.0000 53

#__ type_ start__ end____ width___ exp.time_
 13 omega  101.00  160.00   1.0000   25.1750
omega____ theta____ kappa____ phi______ frames
    -      108.0000  111.0000  -90.0000 59

#__ type_ start__ end____ width___ exp.time_
 14 omega   38.00   91.00   1.0000   25.1750
omega____ theta____ kappa____ phi______ frames
    -      108.0000  -30.0000  150.0000 53

#__ type_ start__ end____ width___ exp.time_
 15 omega   40.00   65.00   1.0000   25.1750
omega____ theta____ kappa____ phi______ frames
    -      108.0000  -30.0000 -120.0000 25

#__ type_ start__ end____ width___ exp.time_
 16 omega   42.00   99.00   1.0000   25.1750
omega____ theta____ kappa____ phi______ frames
    -      108.0000  -45.0000  -30.0000 57

#__ type_ start__ end____ width___ exp.time_
 17 omega   59.00   89.00   1.0000   25.1750
omega____ theta____ kappa____ phi______ frames
    -      108.0000  -30.0000 -180.0000 30
;
_diffrn_measurement_device 'four-circle diffractometer'
_diffrn_measurement_device_type 'Xcalibur, Eos, Gemini'
_diffrn_measurement_method '\w scans'
_diffrn_orient_matrix_UB_11 -0.0638023000
_diffrn_orient_matrix_UB_12 -0.0352675000
_diffrn_orient_matrix_UB_13 0.0324102000
_diffrn_orient_matrix_UB_21 0.0476004000
_diffrn_orient_matrix_UB_22 -0.0185003000
_diffrn_orient_matrix_UB_23 0.0517289000
_diffrn_orient_matrix_UB_31 -0.0160523000
_diffrn_orient_matrix_UB_32 0.0851063000
_diffrn_orient_matrix_UB_33 0.0246172000
_diffrn_radiation_monochromator graphite
_diffrn_radiation_probe x-ray
_diffrn_radiation_type CuK\a
_diffrn_radiation_wavelength 1.54184
_diffrn_reflns_av_R_equivalents 0.0456
_diffrn_reflns_av_unetI/netI 0.0532
_diffrn_reflns_Laue_measured_fraction_full 0.999
_diffrn_reflns_Laue_measured_fraction_max 0.981
_diffrn_reflns_limit_h_max 23
_diffrn_reflns_limit_h_min -22
_diffrn_reflns_limit_k_max 19
_diffrn_reflns_limit_k_min -10
_diffrn_reflns_limit_l_max 28
_diffrn_reflns_limit_l_min -24
_diffrn_reflns_number 20154
_diffrn_reflns_point_group_measured_fraction_full 0.999
_diffrn_reflns_point_group_measured_fraction_max 0.981
_diffrn_reflns_theta_full 67.684
_diffrn_reflns_theta_max 71.911
_diffrn_reflns_theta_min 3.777
_diffrn_source 'Enhance (Cu) X-ray Source'
_exptl_absorpt_coefficient_mu 1.635
_exptl_absorpt_correction_T_max 1.00000
_exptl_absorpt_correction_T_min 0.23972
_exptl_absorpt_correction_type multi-scan
_exptl_absorpt_process_details
;
CrysAlisPro, Agilent Technologies,
Version 1.171.37.35h (release 09-02-2015 CrysAlis171 .NET)
(compiled Feb  9 2015,16:26:32)
Empirical absorption correction using spherical harmonics,
 implemented in SCALE3 ABSPACK scaling algorithm.
;
_exptl_crystal_colour colourless
_exptl_crystal_colour_primary colourless
_exptl_crystal_density_diffrn 1.198
_exptl_crystal_description block
_exptl_crystal_F_000 2767
_exptl_crystal_size_max 0.2
_exptl_crystal_size_mid 0.18
_exptl_crystal_size_min 0.15
_refine_diff_density_max 0.997
_refine_diff_density_min -0.421
_refine_diff_density_rms 0.057
_refine_ls_extinction_method none
_refine_ls_goodness_of_fit_ref 1.023
_refine_ls_hydrogen_treatment constr
_refine_ls_matrix_type full
_refine_ls_number_parameters 432
_refine_ls_number_reflns 7003
_refine_ls_number_restraints 423
_refine_ls_restrained_S_all 1.004
_refine_ls_R_factor_all 0.1157
_refine_ls_R_factor_gt 0.0717
_refine_ls_shift/su_max 0.000
_refine_ls_shift/su_mean 0.000
_refine_ls_structure_factor_coef Fsqd
_refine_ls_weighting_details 'w=1/[\s^2^(Fo^2^)+(0.1295P)^2^] where P=(Fo^2^+2Fc^2^)/3'
_refine_ls_weighting_scheme calc
_refine_ls_wR_factor_gt 0.2061
_refine_ls_wR_factor_ref 0.2402
_reflns_Friedel_coverage 0.000
_reflns_number_gt 4150
_reflns_number_total 7003
_reflns_threshold_expression 'I > 2\s(I)'
_cod_data_source_file ic7b00098_si_002.cif
_cod_data_source_block NHC-L
_cod_depositor_comments 'Adding full bibliography for 4345678--4345679.cif.'
_cod_database_code 4345679
_chemical_oxdiff_formula 'C H O N Cl'
_chemical_oxdiff_usercomment RAMU
_shelx_space_group_comment
;
The symmetry employed for this shelxl refinement is uniquely defined
by the following loop, which should always be used as a source of
symmetry information in preference to the above space-group names.
They are only intended as comments.
;
_shelx_estimated_absorpt_t_max 0.791
_shelx_estimated_absorpt_t_min 0.736
_reflns_odcompleteness_completeness 99.87
_reflns_odcompleteness_iscentric 1
_reflns_odcompleteness_theta 66.97
_olex2_refinement_description
;
1. Fixed Uiso
 At 1.2 times of:
  All C(H) groups, All C(H,H) groups
 At 1.5 times of:
  All C(H,H,H) groups
2. Restrained distances
 C28-C27A
 1.54 with sigma of 0.01
 C28-C29A
 1.54 with sigma of 0.01
 C28-C27B
 1.54 with sigma of 0.01
 C28-C29B
 1.54 with sigma of 0.01
 C37-N4 = C33-N4
 1.39 with sigma of 0.01
 C1-N1 = C5-N1
 1.39 with sigma of 0.01
3. Rigid bond restraints
 All non-hydrogen atoms
 with sigma for 1-2 distances of 0.01 and sigma for 1-3 distances of 0.01
4. Uiso/Uaniso restraints and constraints
All non-hydrogen atoms have similar U: within 2A with sigma of 0.04 and sigma
for terminal atoms of 0.08
Uanis(C27A) = Uanis(C27B)
Uanis(C29A) = Uanis(C29B)
5. Others
 Sof(C27B)=Sof(H27D)=Sof(H27E)=Sof(H27F)=Sof(C29B)=Sof(H29D)=Sof(H29E)=
 Sof(H29F)=Sof(H28A)=1-FVAR(1)
 Sof(C27A)=Sof(H27A)=Sof(H27B)=Sof(H27C)=Sof(C29A)=Sof(H29A)=Sof(H29B)=
 Sof(H29C)=Sof(H28)=FVAR(1)
 Fixed Sof: Br1(0.663) Cl1(0.337)
6.a Ternary CH refined with riding coordinates:
 C31(H31), C28(H28), C28(H28A), C13(H13), C16(H16)
6.b Aromatic/amide H refined with riding coordinates:
 C20(H20), C7(H7), C19(H19), C23(H23), C18(H18), C11(H11), C34(H34), C25(H25),
 C36(H36), C37(H37), C4(H4), C33(H33), C5(H5), C2(H2), C1(H1)
6.c Idealised Me refined as rotating group:
 C27A(H27A,H27B,H27C), C29A(H29A,H29B,H29C), C27B(H27D,H27E,H27F), C29B(H29D,
 H29E,H29F), C32(H32A,H32B,H32C), C12(H12A,H12B,H12C), C30(H30A,H30B,H30C),
 C14(H14A,H14B,H14C), C15(H15A,H15B,H15C), C17(H17A,H17B,H17C)
;
_shelx_shelxl_version_number 2014/7
_olex2_submission_special_instructions 'No special instructions were received'

loop_
_space_group_symop_operation_xyz
'x, y, z'
'-x+1/2, -y, z+1/2'
'x+1/2, -y+1/2, -z'
'-x, y+1/2, -z+1/2'
'-x, -y, -z'
'x-1/2, y, -z-1/2'
'-x-1/2, y-1/2, z'
'x, -y-1/2, z-1/2'

loop_
_atom_site_label
_atom_site_type_symbol
_atom_site_fract_x
_atom_site_fract_y
_atom_site_fract_z
_atom_site_U_iso_or_equiv
_atom_site_adp_type
_atom_site_occupancy
_atom_site_site_symmetry_order
_atom_site_calc_flag
_atom_site_refinement_flags_posn
_atom_site_refinement_flags_adp
_atom_site_refinement_flags_occupancy
_atom_site_disorder_assembly
_atom_site_disorder_group
C27A C 0.4054(8) 0.7817(7) 0.5631(6) 0.103(3) Uani 0.527(14) 1 d D U P A 1
H27A H 0.4546 0.7637 0.5611 0.154 Uiso 0.527(14) 1 calc GR . P A 1
H27B H 0.4031 0.8351 0.5818 0.154 Uiso 0.527(14) 1 calc GR . P A 1
H27C H 0.3861 0.7859 0.5244 0.154 Uiso 0.527(14) 1 calc GR . P A 1
C29A C 0.2876(6) 0.7478(12) 0.6100(9) 0.114(4) Uani 0.527(14) 1 d D U P A 1
H29A H 0.2892 0.7998 0.6307 0.171 Uiso 0.527(14) 1 calc GR . P A 1
H29B H 0.2630 0.7070 0.6333 0.171 Uiso 0.527(14) 1 calc GR . P A 1
H29C H 0.2623 0.7554 0.5739 0.171 Uiso 0.527(14) 1 calc GR . P A 1
C27B C 0.3645(12) 0.7941(7) 0.5596(6) 0.103(3) Uani 0.473(14) 1 d D U P A 2
H27D H 0.4090 0.7945 0.5384 0.154 Uiso 0.473(14) 1 calc GR . P A 2
H27E H 0.3613 0.8434 0.5832 0.154 Uiso 0.473(14) 1 calc GR . P A 2
H27F H 0.3250 0.7927 0.5327 0.154 Uiso 0.473(14) 1 calc GR . P A 2
C29B C 0.2936(8) 0.7217(13) 0.6338(9) 0.114(4) Uani 0.473(14) 1 d D U P A 2
H29D H 0.2931 0.7715 0.6570 0.171 Uiso 0.473(14) 1 calc GR . P A 2
H29E H 0.2918 0.6739 0.6590 0.171 Uiso 0.473(14) 1 calc GR . P A 2
H29F H 0.2526 0.7213 0.6083 0.171 Uiso 0.473(14) 1 calc GR . P A 2
N2 N 0.43984(16) 0.55831(16) 0.73638(11) 0.0487(6) Uani 1 1 d . U . . .
N3 N 0.42368(16) 0.57250(16) 0.64609(11) 0.0488(6) Uani 1 1 d . U . . .
C21 C 0.39184(19) 0.5672(2) 0.58968(13) 0.0485(7) Uani 1 1 d . U . . .
C20 C 0.39453(19) 0.54588(19) 0.69412(13) 0.0482(7) Uani 1 1 d . U . . .
H20 H 0.3491 0.5220 0.6976 0.058 Uiso 1 1 calc R . . . .
C7 C 0.4376(2) 0.4378(2) 0.86980(15) 0.0596(9) Uani 1 1 d . U . . .
H7 H 0.4504 0.3850 0.8829 0.072 Uiso 1 1 calc R . . . .
C19 C 0.4901(2) 0.6028(2) 0.65827(15) 0.0551(8) Uani 1 1 d . U . . .
H19 H 0.5225 0.6256 0.6317 0.066 Uiso 1 1 calc R . . . .
C24 C 0.33396(19) 0.5596(2) 0.48222(15) 0.0518(8) Uani 1 1 d . U . . .
C35 C 0.3078(2) 0.5575(2) 0.42257(14) 0.0537(8) Uani 1 1 d . U . . .
C26 C 0.3625(2) 0.6381(2) 0.56667(15) 0.0544(8) Uani 1 1 d . U . . .
C8 C 0.4491(2) 0.4578(2) 0.81288(15) 0.0564(8) Uani 1 1 d . U . . .
C23 C 0.3627(2) 0.4901(2) 0.50727(14) 0.0530(8) Uani 1 1 d . U . . .
H23 H 0.3621 0.4401 0.4868 0.064 Uiso 1 1 calc R . . . .
C18 C 0.5002(2) 0.5940(2) 0.71472(15) 0.0537(8) Uani 1 1 d . U . . .
H18 H 0.5410 0.6094 0.7357 0.064 Uiso 1 1 calc R . . . .
C9 C 0.4285(2) 0.5356(2) 0.79580(13) 0.0504(8) Uani 1 1 d . U . . .
C22 C 0.3923(2) 0.4923(2) 0.56201(14) 0.0509(8) Uani 1 1 d . U . . .
C10 C 0.3990(2) 0.5931(2) 0.83192(15) 0.0541(8) Uani 1 1 d . U . . .
C31 C 0.4262(2) 0.4165(2) 0.58649(15) 0.0596(9) Uani 1 1 d . U . . .
H31 H 0.4470 0.4309 0.6244 0.072 Uiso 1 1 calc R . . . .
N1 N 0.3780(3) 0.4238(3) 1.08351(16) 0.0962(14) Uani 1 1 d D U . . .
C11 C 0.3884(2) 0.5696(2) 0.88815(16) 0.0617(10) Uani 1 1 d . U . . .
H11 H 0.3671 0.6069 0.9140 0.074 Uiso 1 1 calc R . . . .
C6 C 0.4082(2) 0.4921(2) 0.90791(14) 0.0573(9) Uani 1 1 d . U . . .
C34 C 0.3363(3) 0.5039(3) 0.38317(17) 0.0728(11) Uani 1 1 d . U . . .
H34 H 0.3710 0.4654 0.3944 0.087 Uiso 1 1 calc R . . . .
C25 C 0.3336(2) 0.6319(2) 0.51246(15) 0.0549(8) Uani 1 1 d . U . . .
H25 H 0.3128 0.6788 0.4956 0.066 Uiso 1 1 calc R . . . .
N4 N 0.2654(2) 0.5597(2) 0.30778(14) 0.0782(10) Uani 1 1 d D U . . .
C3 C 0.3973(2) 0.4692(2) 0.96842(15) 0.0640(10) Uani 1 1 d . U . . .
C28 C 0.3618(3) 0.7190(2) 0.59790(18) 0.0756(12) Uani 1 1 d D U . . .
H28 H 0.3860 0.7110 0.6354 0.091 Uiso 0.527(14) 1 calc R . P A 1
H28A H 0.4031 0.7207 0.6245 0.091 Uiso 0.473(14) 1 calc R . P A 2
C13 C 0.3769(3) 0.6775(2) 0.81135(17) 0.0685(11) Uani 1 1 d . U . . .
H13 H 0.4009 0.6878 0.7740 0.082 Uiso 1 1 calc R . . . .
C36 C 0.2568(2) 0.6105(2) 0.40314(16) 0.0586(9) Uani 1 1 d . U . . .
H36 H 0.2347 0.6472 0.4290 0.070 Uiso 1 1 calc R . . . .
C37 C 0.2380(2) 0.6104(3) 0.34666(17) 0.0683(10) Uani 1 1 d D U . . .
H37 H 0.2034 0.6485 0.3344 0.082 Uiso 1 1 calc R . . . .
C32 C 0.3711(3) 0.3493(3) 0.5960(2) 0.0953(17) Uani 1 1 d . U . . .
H32A H 0.3343 0.3694 0.6217 0.143 Uiso 1 1 calc GR . . . .
H32B H 0.3938 0.3014 0.6130 0.143 Uiso 1 1 calc GR . . . .
H32C H 0.3500 0.3342 0.5593 0.143 Uiso 1 1 calc GR . . . .
C12 C 0.3993(3) 0.7445(3) 0.8525(2) 0.0908(16) Uani 1 1 d . U . . .
H12A H 0.3715 0.7404 0.8877 0.136 Uiso 1 1 calc GR . . . .
H12B H 0.3912 0.7979 0.8348 0.136 Uiso 1 1 calc GR . . . .
H12C H 0.4494 0.7384 0.8615 0.136 Uiso 1 1 calc GR . . . .
C4 C 0.3434(3) 0.5032(3) 1.00156(17) 0.0801(13) Uani 1 1 d . U . . .
H4 H 0.3121 0.5421 0.9853 0.096 Uiso 1 1 calc R . . . .
C16 C 0.4826(3) 0.3975(2) 0.77203(17) 0.0704(11) Uani 1 1 d . U . . .
H16 H 0.4912 0.4264 0.7351 0.084 Uiso 1 1 calc R . . . .
C30 C 0.4849(3) 0.3855(3) 0.5485(2) 0.0923(16) Uani 1 1 d . U . . .
H30A H 0.4652 0.3678 0.5119 0.138 Uiso 1 1 calc GR . . . .
H30B H 0.5084 0.3394 0.5671 0.138 Uiso 1 1 calc GR . . . .
H30C H 0.5191 0.4293 0.5420 0.138 Uiso 1 1 calc GR . . . .
C33 C 0.3135(3) 0.5073(3) 0.32742(19) 0.0892(15) Uani 1 1 d D U . . .
H33 H 0.3333 0.4697 0.3011 0.107 Uiso 1 1 calc R . . . .
C14 C 0.2977(3) 0.6809(3) 0.8009(3) 0.1075(19) Uani 1 1 d . U . . .
H14A H 0.2836 0.6345 0.7771 0.161 Uiso 1 1 calc GR . . . .
H14B H 0.2858 0.7319 0.7814 0.161 Uiso 1 1 calc GR . . . .
H14C H 0.2728 0.6783 0.8376 0.161 Uiso 1 1 calc GR . . . .
C5 C 0.3356(3) 0.4801(3) 1.05812(19) 0.0959(16) Uani 1 1 d D U . . .
H5 H 0.2991 0.5045 1.0801 0.115 Uiso 1 1 calc R . . . .
C2 C 0.4398(4) 0.4114(3) 0.99459(19) 0.0950(17) Uani 1 1 d . U . . .
H2 H 0.4763 0.3857 0.9735 0.114 Uiso 1 1 calc R . . . .
C15 C 0.5526(4) 0.3681(5) 0.7943(3) 0.131(3) Uani 1 1 d . U . . .
H15A H 0.5820 0.4152 0.8043 0.196 Uiso 1 1 calc GR . . . .
H15B H 0.5763 0.3358 0.7648 0.196 Uiso 1 1 calc GR . . . .
H15C H 0.5451 0.3343 0.8283 0.196 Uiso 1 1 calc GR . . . .
C1 C 0.4293(4) 0.3911(4) 1.0512(2) 0.1102(19) Uani 1 1 d D U . . .
H1 H 0.4598 0.3520 1.0682 0.132 Uiso 1 1 calc R . . . .
C17 C 0.4334(4) 0.3268(3) 0.7601(3) 0.123(2) Uani 1 1 d . U . . .
H17A H 0.4570 0.2874 0.7351 0.184 Uiso 1 1 calc GR . . . .
H17B H 0.3907 0.3470 0.7413 0.184 Uiso 1 1 calc GR . . . .
H17C H 0.4207 0.3002 0.7962 0.184 Uiso 1 1 calc GR . . . .
O2W O 0.2542(2) 0.5247(3) 0.19204(14) 0.1068(13) Uani 1 1 d . U . . .
O1W O 0.3651(3) 0.3834(3) 1.19721(14) 0.1181(15) Uani 1 1 d . U . . .
Br1 Br 0.61512(11) 0.72006(12) 0.58410(7) 0.0907(6) Uani 0.663 1 d . U P B 1
Cl1 Cl 0.6298(5) 0.7148(7) 0.5923(5) 0.115(4) Uani 0.337 1 d . U P C 2
O3W O 0.2359(13) 0.8159(7) 0.4547(7) 0.517(16) Uani 1 1 d . U . . .

loop_
_atom_site_aniso_label
_atom_site_aniso_U_11
_atom_site_aniso_U_22
_atom_site_aniso_U_33
_atom_site_aniso_U_23
_atom_site_aniso_U_13
_atom_site_aniso_U_12
C27A 0.165(9) 0.047(4) 0.097(5) 0.002(3) -0.051(7) -0.007(6)
C29A 0.120(6) 0.098(10) 0.123(12) -0.039(6) -0.008(6) 0.055(5)
C27B 0.165(9) 0.047(4) 0.097(5) 0.002(3) -0.051(7) -0.007(6)
C29B 0.120(6) 0.098(10) 0.123(12) -0.039(6) -0.008(6) 0.055(5)
N2 0.0616(17) 0.0432(13) 0.0411(14) 0.0006(11) -0.0012(12) 0.0021(12)
N3 0.0614(16) 0.0481(14) 0.0368(13) 0.0014(11) -0.0004(12) -0.0030(12)
C21 0.0572(19) 0.0488(17) 0.0394(15) 0.0020(13) 0.0005(13) -0.0012(14)
C20 0.0578(18) 0.0448(16) 0.0418(16) -0.0024(13) -0.0016(14) -0.0038(14)
C7 0.082(3) 0.0478(17) 0.0485(18) 0.0017(15) 0.0007(17) 0.0020(17)
C19 0.064(2) 0.0527(18) 0.0489(18) -0.0002(15) 0.0054(15) -0.0089(16)
C24 0.0579(19) 0.0511(17) 0.0464(17) 0.0028(14) -0.0027(15) -0.0012(15)
C35 0.063(2) 0.0513(17) 0.0469(17) 0.0038(14) -0.0032(15) -0.0043(16)
C26 0.069(2) 0.0476(17) 0.0464(17) 0.0010(14) -0.0024(16) 0.0009(16)
C8 0.071(2) 0.0485(17) 0.0495(18) -0.0004(14) 0.0010(16) 0.0047(16)
C23 0.068(2) 0.0434(16) 0.0474(17) 0.0004(14) -0.0035(16) -0.0008(15)
C18 0.0611(19) 0.0503(18) 0.0496(17) 0.0021(15) -0.0051(15) -0.0058(16)
C9 0.066(2) 0.0468(16) 0.0384(15) 0.0001(13) 0.0009(14) -0.0020(15)
C22 0.065(2) 0.0443(16) 0.0433(16) 0.0013(13) 0.0004(15) -0.0014(15)
C10 0.073(2) 0.0431(16) 0.0464(17) -0.0029(14) -0.0013(16) -0.0034(15)
C31 0.083(3) 0.0468(17) 0.0489(18) 0.0067(15) -0.0105(17) -0.0007(18)
N1 0.133(4) 0.107(3) 0.0488(19) 0.009(2) -0.002(2) -0.021(3)
C11 0.090(3) 0.0490(18) 0.0462(18) -0.0076(15) 0.0090(18) 0.0003(18)
C6 0.077(2) 0.0505(18) 0.0443(17) 0.0001(14) 0.0003(16) -0.0090(17)
C34 0.087(3) 0.077(3) 0.055(2) -0.0069(19) -0.010(2) 0.019(2)
C25 0.066(2) 0.0483(17) 0.0506(18) 0.0032(14) -0.0049(16) 0.0054(16)
N4 0.088(3) 0.095(3) 0.0518(18) 0.0063(18) -0.0175(17) -0.004(2)
C3 0.089(3) 0.060(2) 0.0433(18) -0.0031(15) -0.0008(17) -0.0145(19)
C28 0.109(3) 0.052(2) 0.066(2) -0.0072(17) -0.021(2) 0.012(2)
C13 0.106(3) 0.0450(18) 0.055(2) -0.0025(16) 0.008(2) 0.012(2)
C36 0.062(2) 0.057(2) 0.057(2) 0.0071(16) -0.0052(16) -0.0045(16)
C37 0.071(3) 0.071(2) 0.063(2) 0.0147(19) -0.0115(19) -0.0018(19)
C32 0.124(4) 0.061(2) 0.101(4) 0.028(2) 0.014(3) -0.011(3)
C12 0.138(5) 0.046(2) 0.089(3) -0.010(2) 0.004(3) -0.003(2)
C4 0.113(4) 0.080(3) 0.048(2) -0.0025(19) 0.007(2) -0.005(3)
C16 0.102(3) 0.056(2) 0.052(2) 0.0048(17) 0.009(2) 0.022(2)
C30 0.086(3) 0.089(3) 0.102(4) 0.036(3) 0.010(3) 0.031(3)
C33 0.116(4) 0.098(3) 0.053(2) -0.015(2) -0.018(2) 0.019(3)
C14 0.120(4) 0.069(3) 0.133(5) 0.002(3) -0.025(4) 0.030(3)
C5 0.138(5) 0.098(4) 0.052(2) -0.003(2) 0.018(3) -0.009(3)
C2 0.131(5) 0.097(3) 0.057(2) 0.020(2) 0.003(3) 0.020(3)
C15 0.136(5) 0.154(6) 0.102(4) -0.017(4) 0.010(4) 0.075(5)
C1 0.139(5) 0.125(5) 0.067(3) 0.029(3) 0.000(3) 0.009(4)
C17 0.179(6) 0.079(3) 0.109(4) -0.043(3) 0.041(4) -0.012(4)
O2W 0.098(3) 0.165(4) 0.0576(18) -0.003(2) -0.0114(17) -0.028(3)
O1W 0.125(3) 0.166(4) 0.063(2) 0.009(2) -0.011(2) -0.028(3)
Br1 0.1290(14) 0.0566(6) 0.0865(7) -0.0054(6) 0.0186(9) -0.0256(8)
Cl1 0.110(4) 0.070(4) 0.163(7) 0.020(3) -0.072(4) -0.045(3)
O3W 0.92(4) 0.242(12) 0.388(19) 0.059(12) 0.36(2) 0.202(18)

loop_
_atom_type_symbol
_atom_type_description
_atom_type_scat_dispersion_real
_atom_type_scat_dispersion_imag
_atom_type_scat_source
C C 0.0181 0.0091 'International Tables Vol C Tables 4.2.6.8 and 6.1.1.4'
H H 0.0000 0.0000 'International Tables Vol C Tables 4.2.6.8 and 6.1.1.4'
Br Br -0.6763 1.2805 'International Tables Vol C Tables 4.2.6.8 and 6.1.1.4'
Cl Cl 0.3639 0.7018 'International Tables Vol C Tables 4.2.6.8 and 6.1.1.4'
N N 0.0311 0.0180 'International Tables Vol C Tables 4.2.6.8 and 6.1.1.4'
O O 0.0492 0.0322 'International Tables Vol C Tables 4.2.6.8 and 6.1.1.4'

loop_
_geom_angle_atom_site_label_1
_geom_angle_atom_site_label_2
_geom_angle_atom_site_label_3
_geom_angle
H27A C27A H27B 109.5
H27A C27A H27C 109.5
H27B C27A H27C 109.5
C28 C27A H27A 109.5
C28 C27A H27B 109.5
C28 C27A H27C 109.5
H29A C29A H29B 109.5
H29A C29A H29C 109.5
H29B C29A H29C 109.5
C28 C29A H29A 109.5
C28 C29A H29B 109.5
C28 C29A H29C 109.5
H27D C27B H27E 109.5
H27D C27B H27F 109.5
H27E C27B H27F 109.5
C28 C27B H27D 109.5
C28 C27B H27E 109.5
C28 C27B H27F 109.5
H29D C29B H29E 109.5
H29D C29B H29F 109.5
H29E C29B H29F 109.5
C28 C29B H29D 109.5
C28 C29B H29E 109.5
C28 C29B H29F 109.5
C20 N2 C18 109.2(3)
C20 N2 C9 125.3(3)
C18 N2 C9 125.5(3)
C20 N3 C21 125.2(3)
C20 N3 C19 108.9(3)
C19 N3 C21 125.9(3)
C26 C21 N3 117.8(3)
C22 C21 N3 118.3(3)
C22 C21 C26 123.9(3)
N2 C20 N3 108.1(3)
N2 C20 H20 125.9
N3 C20 H20 125.9
C8 C7 H7 119.0
C6 C7 H7 119.0
C6 C7 C8 122.1(3)
N3 C19 H19 126.5
C18 C19 N3 107.1(3)
C18 C19 H19 126.5
C23 C24 C35 120.6(3)
C25 C24 C35 120.1(3)
C25 C24 C23 119.3(3)
C34 C35 C24 120.8(3)
C36 C35 C24 122.1(3)
C36 C35 C34 117.0(3)
C21 C26 C28 123.1(3)
C25 C26 C21 116.8(3)
C25 C26 C28 120.1(3)
C7 C8 C9 116.6(3)
C7 C8 C16 121.1(3)
C9 C8 C16 122.3(3)
C24 C23 H23 119.3
C24 C23 C22 121.4(3)
C22 C23 H23 119.3
N2 C18 H18 126.6
C19 C18 N2 106.7(3)
C19 C18 H18 126.6
C8 C9 N2 117.8(3)
C10 C9 N2 118.0(3)
C10 C9 C8 124.2(3)
C21 C22 C23 116.6(3)
C21 C22 C31 123.6(3)
C23 C22 C31 119.8(3)
C9 C10 C11 116.7(3)
C9 C10 C13 122.4(3)
C11 C10 C13 120.9(3)
C22 C31 H31 108.1
C22 C31 C32 110.8(4)
C22 C31 C30 111.5(3)
C32 C31 H31 108.1
C30 C31 H31 108.1
C30 C31 C32 110.3(4)
C1 N1 C5 117.0(4)
C10 C11 H11 119.1
C10 C11 C6 121.7(3)
C6 C11 H11 119.1
C7 C6 C11 118.7(3)
C7 C6 C3 120.8(3)
C11 C6 C3 120.5(3)
C35 C34 H34 120.5
C33 C34 C35 118.9(4)
C33 C34 H34 120.5
C24 C25 C26 122.0(3)
C24 C25 H25 119.0
C26 C25 H25 119.0
C33 N4 C37 115.6(4)
C4 C3 C6 122.1(4)
C2 C3 C6 120.9(4)
C2 C3 C4 116.9(4)
C27A C28 H28 107.7
C29A C28 C27A 112.9(8)
C29A C28 C26 111.8(9)
C29A C28 H28 107.7
C27B C28 C29B 109.0(10)
C27B C28 H28A 108.5
C29B C28 H28A 108.5
C26 C28 C27A 108.8(6)
C26 C28 C27B 115.1(7)
C26 C28 C29B 107.1(9)
C26 C28 H28 107.7
C26 C28 H28A 108.5
C10 C13 H13 107.7
C10 C13 C14 110.8(4)
C12 C13 C10 112.3(4)
C12 C13 H13 107.7
C12 C13 C14 110.5(4)
C14 C13 H13 107.7
C35 C36 H36 119.9
C37 C36 C35 120.1(4)
C37 C36 H36 119.9
N4 C37 C36 123.7(4)
N4 C37 H37 118.1
C36 C37 H37 118.1
C31 C32 H32A 109.5
C31 C32 H32B 109.5
C31 C32 H32C 109.5
H32A C32 H32B 109.5
H32A C32 H32C 109.5
H32B C32 H32C 109.5
C13 C12 H12A 109.5
C13 C12 H12B 109.5
C13 C12 H12C 109.5
H12A C12 H12B 109.5
H12A C12 H12C 109.5
H12B C12 H12C 109.5
C3 C4 H4 120.0
C5 C4 C3 119.9(5)
C5 C4 H4 120.0
C8 C16 H16 107.8
C15 C16 C8 111.1(4)
C15 C16 H16 107.8
C15 C16 C17 111.3(5)
C17 C16 C8 111.0(4)
C17 C16 H16 107.8
C31 C30 H30A 109.5
C31 C30 H30B 109.5
C31 C30 H30C 109.5
H30A C30 H30B 109.5
H30A C30 H30C 109.5
H30B C30 H30C 109.5
C34 C33 H33 117.7
N4 C33 C34 124.6(4)
N4 C33 H33 117.7
C13 C14 H14A 109.5
C13 C14 H14B 109.5
C13 C14 H14C 109.5
H14A C14 H14B 109.5
H14A C14 H14C 109.5
H14B C14 H14C 109.5
N1 C5 C4 122.7(5)
N1 C5 H5 118.7
C4 C5 H5 118.7
C3 C2 H2 119.9
C1 C2 C3 120.3(5)
C1 C2 H2 119.9
C16 C15 H15A 109.5
C16 C15 H15B 109.5
C16 C15 H15C 109.5
H15A C15 H15B 109.5
H15A C15 H15C 109.5
H15B C15 H15C 109.5
N1 C1 C2 123.2(6)
N1 C1 H1 118.4
C2 C1 H1 118.4
C16 C17 H17A 109.5
C16 C17 H17B 109.5
C16 C17 H17C 109.5
H17A C17 H17B 109.5
H17A C17 H17C 109.5
H17B C17 H17C 109.5

loop_
_geom_bond_atom_site_label_1
_geom_bond_atom_site_label_2
_geom_bond_distance
C27A H27A 0.9800
C27A H27B 0.9800
C27A H27C 0.9800
C27A C28 1.550(8)
C29A H29A 0.9800
C29A H29B 0.9800
C29A H29C 0.9800
C29A C28 1.513(9)
C27B H27D 0.9800
C27B H27E 0.9800
C27B H27F 0.9800
C27B C28 1.522(8)
C29B H29D 0.9800
C29B H29E 0.9800
C29B H29F 0.9800
C29B C28 1.544(9)
N2 C20 1.326(4)
N2 C18 1.383(5)
N2 C9 1.456(4)
N3 C21 1.455(4)
N3 C20 1.327(4)
N3 C19 1.385(5)
C21 C26 1.396(5)
C21 C22 1.388(5)
C20 H20 0.9500
C7 H7 0.9500
C7 C8 1.389(5)
C7 C6 1.378(5)
C19 H19 0.9500
C19 C18 1.343(5)
C24 C35 1.482(5)
C24 C23 1.393(5)
C24 C25 1.380(5)
C35 C34 1.384(6)
C35 C36 1.377(5)
C26 C25 1.386(5)
C26 C28 1.515(5)
C8 C9 1.392(5)
C8 C16 1.515(5)
C23 H23 0.9500
C23 C22 1.400(5)
C18 H18 0.9500
C9 C10 1.385(5)
C22 C31 1.512(5)
C10 C11 1.386(5)
C10 C13 1.523(5)
C31 H31 1.0000
C31 C32 1.535(6)
C31 C30 1.512(6)
N1 C5 1.361(6)
N1 C1 1.344(6)
C11 H11 0.9500
C11 C6 1.402(5)
C6 C3 1.480(5)
C34 H34 0.9500
C34 C33 1.376(6)
C25 H25 0.9500
N4 C37 1.338(5)
N4 C33 1.335(5)
C3 C4 1.400(7)
C3 C2 1.387(7)
C28 H28 1.0000
C28 H28A 1.0000
C13 H13 1.0000
C13 C12 1.521(6)
C13 C14 1.524(8)
C36 H36 0.9500
C36 C37 1.370(5)
C37 H37 0.9500
C32 H32A 0.9800
C32 H32B 0.9800
C32 H32C 0.9800
C12 H12A 0.9800
C12 H12B 0.9800
C12 H12C 0.9800
C4 H4 0.9500
C4 C5 1.385(6)
C16 H16 1.0000
C16 C15 1.507(8)
C16 C17 1.514(8)
C30 H30A 0.9800
C30 H30B 0.9800
C30 H30C 0.9800
C33 H33 0.9500
C14 H14A 0.9800
C14 H14B 0.9800
C14 H14C 0.9800
C5 H5 0.9500
C2 H2 0.9500
C2 C1 1.382(7)
C15 H15A 0.9800
C15 H15B 0.9800
C15 H15C 0.9800
C1 H1 0.9500
C17 H17A 0.9800
C17 H17B 0.9800
C17 H17C 0.9800

loop_
_geom_torsion_atom_site_label_1
_geom_torsion_atom_site_label_2
_geom_torsion_atom_site_label_3
_geom_torsion_atom_site_label_4
_geom_torsion
N2 C9 C10 C11 179.6(3)
N2 C9 C10 C13 1.2(6)
N3 C21 C26 C25 178.9(3)
N3 C21 C26 C28 -0.6(6)
N3 C21 C22 C23 -178.6(3)
N3 C21 C22 C31 -2.0(5)
N3 C19 C18 N2 0.1(4)
C21 N3 C20 N2 177.7(3)
C21 N3 C19 C18 -177.7(3)
C21 C26 C25 C24 -0.5(6)
C21 C26 C28 C27A 117.4(7)
C21 C26 C28 C29A -117.2(9)
C21 C26 C28 C27B 149.6(10)
C21 C26 C28 C29B -89.1(9)
C21 C22 C31 C32 118.0(4)
C21 C22 C31 C30 -118.8(4)
C20 N2 C18 C19 0.0(4)
C20 N2 C9 C8 88.9(5)
C20 N2 C9 C10 -92.1(4)
C20 N3 C21 C26 103.2(4)
C20 N3 C21 C22 -76.7(4)
C20 N3 C19 C18 -0.2(4)
C7 C8 C9 N2 -179.9(3)
C7 C8 C9 C10 1.0(6)
C7 C8 C16 C15 -55.3(6)
C7 C8 C16 C17 69.1(6)
C7 C6 C3 C4 -151.5(4)
C7 C6 C3 C2 27.3(7)
C19 N3 C21 C26 -79.6(5)
C19 N3 C21 C22 100.5(4)
C19 N3 C20 N2 0.2(4)
C24 C35 C34 C33 -176.1(4)
C24 C35 C36 C37 175.2(4)
C24 C23 C22 C21 -0.2(5)
C24 C23 C22 C31 -177.0(4)
C35 C24 C23 C22 175.2(4)
C35 C24 C25 C26 -174.9(4)
C35 C34 C33 N4 0.5(9)
C35 C36 C37 N4 1.4(6)
C26 C21 C22 C23 1.5(6)
C26 C21 C22 C31 178.1(4)
C8 C7 C6 C11 1.0(6)
C8 C7 C6 C3 -179.4(4)
C8 C9 C10 C11 -1.4(6)
C8 C9 C10 C13 -179.7(4)
C23 C24 C35 C34 -28.1(6)
C23 C24 C35 C36 154.7(4)
C23 C24 C25 C26 1.6(6)
C23 C22 C31 C32 -65.5(5)
C23 C22 C31 C30 57.7(5)
C18 N2 C20 N3 -0.1(4)
C18 N2 C9 C8 -89.1(4)
C18 N2 C9 C10 89.9(4)
C9 N2 C20 N3 -178.4(3)
C9 N2 C18 C19 178.3(3)
C9 C8 C16 C15 124.5(5)
C9 C8 C16 C17 -111.1(5)
C9 C10 C11 C6 1.6(6)
C9 C10 C13 C12 -136.0(4)
C9 C10 C13 C14 100.0(5)
C22 C21 C26 C25 -1.2(6)
C22 C21 C26 C28 179.3(4)
C10 C11 C6 C7 -1.4(7)
C10 C11 C6 C3 179.0(4)
C11 C10 C13 C12 45.8(6)
C11 C10 C13 C14 -78.3(5)
C11 C6 C3 C4 28.0(6)
C11 C6 C3 C2 -153.1(5)
C6 C7 C8 C9 -0.8(6)
C6 C7 C8 C16 179.0(4)
C6 C3 C4 C5 -179.6(4)
C6 C3 C2 C1 179.5(5)
C34 C35 C36 C37 -2.1(6)
C25 C24 C35 C34 148.3(4)
C25 C24 C35 C36 -28.8(6)
C25 C24 C23 C22 -1.3(6)
C25 C26 C28 C27A -62.1(8)
C25 C26 C28 C29A 63.3(10)
C25 C26 C28 C27B -29.9(11)
C25 C26 C28 C29B 91.4(9)
C3 C4 C5 N1 -1.0(9)
C3 C2 C1 N1 1.1(10)
C28 C26 C25 C24 179.1(4)
C13 C10 C11 C6 179.9(4)
C36 C35 C34 C33 1.2(7)
C37 N4 C33 C34 -1.3(8)
C4 C3 C2 C1 -1.6(8)
C16 C8 C9 N2 0.2(6)
C16 C8 C9 C10 -178.8(4)
C33 N4 C37 C36 0.3(7)
C5 N1 C1 C2 -0.5(10)
C2 C3 C4 C5 1.5(7)
C1 N1 C5 C4 0.4(9)
